data_7719753
loop_
_publ_author_name
'Grahlow, Fabian'
'Beitlberger, Jan'
'Martin, Mario'
'Juriatti, Eric'
'Peisert, Heiko'
'Scheele, Marcus'
'Str&#xf6;bele, Markus'
'Romao, Carl P.'
'Meyer, Hans-J&#xfc;rgen'

_publ_section_title
;
 Structural modifications of
 <i>M</i><sub>5</sub>O<sub>4</sub>I<sub>11</sub> (<i>M</i> = Nb, Ta)
 cluster networks from heterogeneous solid-state reactions.
;
_journal_issue 44
_journal_name_full 'Dalton transactions (Cambridge, England : 2003)'
_journal_page_first 16593
_journal_page_last 16604
_journal_paper_doi 10.1039/d5dt02097b
_journal_volume 54
_journal_year 2025
_chemical_formula_moiety 'I11 O4 Ta5, I5 Ta'
_chemical_formula_sum 'I16 O4 Ta6'
_chemical_formula_weight 3180.10
_space_group_crystal_system orthorhombic
_space_group_IT_number 61
_space_group_name_Hall '-P 2ac 2ab'
_space_group_name_H-M_alt 'P b c a'
_atom_sites_solution_primary dual
_audit_creation_date 2024-04-25
_audit_creation_method
;
Olex2 1.5-ac6-018
(compiled 2024.02.14 svn.r2f8d729c for Rigaku Oxford Diffraction, GUI svn.r6920)
;
_audit_update_record
;
2024-04-25 deposited with the CCDC.	2025-10-20 downloaded from the CCDC.
;
_cell_angle_alpha 90
_cell_angle_beta 90
_cell_angle_gamma 90
_cell_formula_units_Z 8
_cell_length_a 17.7586(3)
_cell_length_b 13.4107(4)
_cell_length_c 30.4660(6)
_cell_measurement_reflns_used 11467
_cell_measurement_temperature 150.00(10)
_cell_measurement_theta_max 48.5230
_cell_measurement_theta_min 2.0170
_cell_volume 7255.6(3)
_computing_cell_refinement 'CrysAlisPro 1.171.43.111a (Rigaku OD, 2024)'
_computing_data_collection 'CrysAlisPro system (CCD 43.119a 64-bit (release 08-04-2024))'
_computing_data_reduction 'CrysAlisPro 1.171.43.111a (Rigaku OD, 2024)'
_computing_molecular_graphics 'Olex2 1.5-ac6-018 (Dolomanov et al., 2009)'
_computing_publication_material 'Olex2 1.5-ac6-018 (Dolomanov et al., 2009)'
_computing_structure_refinement 'SHELXL 2019/3 (Sheldrick, 2015)'
_computing_structure_solution 'SHELXT 2018/2 (Sheldrick, 2018)'
_diffrn_ambient_environment N~2~
_diffrn_ambient_temperature 150.00(10)
_diffrn_detector 'Hybrid Pixel Array Detector'
_diffrn_detector_area_resol_mean 10.0000
_diffrn_detector_type HyPix
_diffrn_measured_fraction_theta_full 0.999
_diffrn_measured_fraction_theta_max 0.999
_diffrn_measurement_details
;
List of Runs (angles in degrees, time in seconds):

  # Type    Start    End  Width  t~exp~   \w     \q     \k     \f   Frames
#--------------------------------------------------------------------------
  1  \w     68.00 115.00   0.50   90.00    --   59.49 133.00  47.00   94
  2  \w     67.00 120.00   0.50   90.00    --   59.49 135.00-133.00  106
  3  \w     59.00 130.00   0.50   90.00    --   59.49  40.00-178.00  142
  4  \w     -4.00  25.00   0.50   80.00    --    1.41 -99.00 -90.00   58
  5  \w    -38.00 -12.00   0.50   80.00    --    1.41   0.00 -60.00   52
  6  \w    -26.00   1.00   0.50   80.00    --    1.41 -19.00  30.00   54
  7  \w    -60.00   8.00   0.50   90.00    --  -56.68  77.00 -60.00  136
  8  \w    -99.00 -48.00   0.50   90.00    --  -56.68 125.00 -60.00  102
  9  \w     -4.00  21.00   0.50   90.00    --   59.49 -37.00 -30.00   50
 10  \w    -12.00  20.00   0.50   90.00    --   59.49 -37.00-150.00   64
;
_diffrn_measurement_device 'four-circle diffractometer'
_diffrn_measurement_device_type 'XtaLAB Synergy, Dualflex, HyPix'
_diffrn_measurement_method '\w scans'
_diffrn_orient_matrix_type 'CrysAlisPro convention (1999,Acta A55,543-557)'
_diffrn_orient_matrix_UB_11 0.0049344000
_diffrn_orient_matrix_UB_12 -0.0101742000
_diffrn_orient_matrix_UB_13 -0.0226744000
_diffrn_orient_matrix_UB_21 -0.0194621000
_diffrn_orient_matrix_UB_22 0.0445880000
_diffrn_orient_matrix_UB_23 -0.0053166000
_diffrn_orient_matrix_UB_31 0.0345086000
_diffrn_orient_matrix_UB_32 0.0265719000
_diffrn_orient_matrix_UB_33 0.0002484000
_diffrn_radiation_monochromator mirror
_diffrn_radiation_probe x-ray
_diffrn_radiation_type 'Mo K\a'
_diffrn_radiation_wavelength 0.71073
_diffrn_reflns_av_R_equivalents 0.0507
_diffrn_reflns_av_unetI/netI 0.0323
_diffrn_reflns_Laue_measured_fraction_full 0.999
_diffrn_reflns_Laue_measured_fraction_max 0.999
_diffrn_reflns_limit_h_max 21
_diffrn_reflns_limit_h_min -21
_diffrn_reflns_limit_k_max 16
_diffrn_reflns_limit_k_min -16
_diffrn_reflns_limit_l_max 35
_diffrn_reflns_limit_l_min -36
_diffrn_reflns_number 53383
_diffrn_reflns_point_group_measured_fraction_full 0.999
_diffrn_reflns_point_group_measured_fraction_max 0.999
_diffrn_reflns_theta_full 25.242
_diffrn_reflns_theta_max 25.350
_diffrn_reflns_theta_min 2.017
_diffrn_source 'micro-focus sealed X-ray tube'
_diffrn_source_type 'PhotonJet (Mo) X-ray Source'
_exptl_absorpt_coefficient_mu 31.645
_exptl_absorpt_correction_T_max 0.800
_exptl_absorpt_correction_T_min 0.110
_exptl_absorpt_correction_type gaussian
_exptl_absorpt_process_details
;
CrysAlisPro 1.171.43.111a (Rigaku Oxford Diffraction, 2024)
Numerical absorption correction based on gaussian integration over
a multifaceted crystal model
Empirical absorption correction using spherical harmonics,
implemented in SCALE3 ABSPACK scaling algorithm.
;
_exptl_crystal_colour 'clear brown'
_exptl_crystal_colour_lustre clear
_exptl_crystal_colour_primary brown
_exptl_crystal_density_diffrn 5.822
_exptl_crystal_description plate
_exptl_crystal_F_000 10544
_exptl_crystal_size_max 0.14
_exptl_crystal_size_mid 0.022
_exptl_crystal_size_min 0.011
_refine_diff_density_max 1.947
_refine_diff_density_min -1.789
_refine_diff_density_rms 0.377
_refine_ls_extinction_method none
_refine_ls_goodness_of_fit_ref 1.015
_refine_ls_hydrogen_treatment undef
_refine_ls_matrix_type full
_refine_ls_number_parameters 245
_refine_ls_number_reflns 6642
_refine_ls_number_restraints 0
_refine_ls_restrained_S_all 1.015
_refine_ls_R_factor_all 0.0305
_refine_ls_R_factor_gt 0.0226
_refine_ls_shift/su_max 0.003
_refine_ls_shift/su_mean 0.000
_refine_ls_structure_factor_coef Fsqd
_refine_ls_weighting_details 'w=1/[\s^2^(Fo^2^)+(0.0168P)^2^+28.7457P] where P=(Fo^2^+2Fc^2^)/3'
_refine_ls_weighting_scheme calc
_refine_ls_wR_factor_gt 0.0443
_refine_ls_wR_factor_ref 0.0464
_reflns_Friedel_coverage 0.000
_reflns_number_gt 5637
_reflns_number_total 6642
_reflns_threshold_expression 'I > 2\s(I)'
_cod_data_source_file d5dt02097b2.cif
_cod_data_source_block fg134_litaoicn_v3
_cod_depositor_comments 'Adding full bibliography for 7719753--7719758.cif.'
_cod_database_code 7719753
_shelx_shelxl_version_number 2019/3
_chemical_oxdiff_formula 'Ta6 O4 I16'
_shelx_space_group_comment
;
The symmetry employed for this shelxl refinement is uniquely defined
by the following loop, which should always be used as a source of
symmetry information in preference to the above space-group names.
They are only intended as comments.
;
_shelx_estimated_absorpt_t_max 0.722
_shelx_estimated_absorpt_t_min 0.095
_olex2_refinement_description
;
1. Others
 Sof(I16)=1-FVAR(1)
 Sof(I16A)=FVAR(1)
;
_olex2_submission_special_instructions 'No special instructions were received'
_oxdiff_exptl_absorpt_empirical_details
;
Empirical correction (ABSPACK) includes:
- Absorption correction using spherical harmonics
- Frame scaling
- Detector area scaling
- B-factor correction
;
_oxdiff_exptl_absorpt_empirical_full_max 1.792
_oxdiff_exptl_absorpt_empirical_full_min 0.631

loop_
_space_group_symop_operation_xyz
'x, y, z'
'-x+1/2, -y, z+1/2'
'-x, y+1/2, -z+1/2'
'x+1/2, -y+1/2, -z'
'-x, -y, -z'
'x-1/2, y, -z-1/2'
'x, -y-1/2, z-1/2'
'-x-1/2, y-1/2, z'

loop_
_atom_site_label
_atom_site_type_symbol
_atom_site_fract_x
_atom_site_fract_y
_atom_site_fract_z
_atom_site_U_iso_or_equiv
_atom_site_adp_type
_atom_site_occupancy
_atom_site_site_symmetry_order
_atom_site_calc_flag
_atom_site_refinement_flags_posn
_atom_site_refinement_flags_adp
_atom_site_refinement_flags_occupancy
_atom_site_disorder_assembly
_atom_site_disorder_group
Ta1 Ta 0.53668(2) 0.50522(2) 0.62906(2) 0.00822(6) Uani 1 1 d . . . . .
Ta2 Ta 0.65799(2) 0.36401(2) 0.62185(2) 0.00887(6) Uani 1 1 d . . . . .
Ta3 Ta 0.65255(2) 0.65367(2) 0.62174(2) 0.00900(7) Uani 1 1 d . . . . .
Ta4 Ta 0.50310(2) 0.64875(2) 0.69640(2) 0.00941(7) Uani 1 1 d . . . . .
Ta5 Ta 0.50702(2) 0.35892(2) 0.69556(2) 0.00938(7) Uani 1 1 d . . . . .
I1 I 0.43882(3) 0.50142(4) 0.56467(2) 0.02168(11) Uani 1 1 d . . . . .
I2 I 0.66468(2) 0.65353(3) 0.71786(2) 0.01193(10) Uani 1 1 d . . . . .
I3 I 0.66861(2) 0.35978(3) 0.71757(2) 0.01194(10) Uani 1 1 d . . . . .
I4 I 0.65133(2) 0.34670(4) 0.53494(2) 0.01639(10) Uani 1 1 d . . . . .
I5 I 0.82109(2) 0.36861(3) 0.62709(2) 0.01238(10) Uani 1 1 d . . . . .
I6 I 0.64146(3) 0.67339(4) 0.53513(2) 0.01880(11) Uani 1 1 d . . . . .
I7 I 0.81520(2) 0.64898(3) 0.62613(2) 0.01188(10) Uani 1 1 d . . . . .
I8 I 0.35657(2) 0.66198(4) 0.68065(2) 0.01964(11) Uani 1 1 d . . . . .
I9 I 0.48343(2) 0.64425(3) 0.79078(2) 0.01300(10) Uani 1 1 d . . . . .
I10 I 0.36116(2) 0.33988(4) 0.67824(2) 0.01918(11) Uani 1 1 d . . . . .
I11 I 0.48850(2) 0.36292(3) 0.78951(2) 0.01221(10) Uani 1 1 d . . . . .
O1 O 0.6530(3) 0.5087(4) 0.6218(2) 0.0251(13) Uani 1 1 d . . . . .
O2 O 0.5480(3) 0.6633(4) 0.6386(2) 0.0244(13) Uani 1 1 d . . . . .
O3 O 0.5064(3) 0.5038(4) 0.69528(19) 0.0247(13) Uani 1 1 d . . . . .
O4 O 0.5536(3) 0.3490(4) 0.6380(2) 0.0252(13) Uani 1 1 d . . . . .
Ta6 Ta 0.37374(2) 0.03580(2) 0.57263(2) 0.01884(7) Uani 1 1 d . . . . .
I13 I 0.48401(3) 0.16293(5) 0.56710(2) 0.03648(15) Uani 1 1 d . . . . .
I14 I 0.26879(3) 0.18185(4) 0.57206(2) 0.02566(12) Uani 1 1 d . . . . .
I15 I 0.32823(3) -0.01007(5) 0.65341(2) 0.03774(15) Uani 1 1 d . . . . .
I12 I 0.32847(4) -0.02254(5) 0.49455(2) 0.04565(18) Uani 1 1 d . . . A 1
I16A I 0.4706(6) -0.1184(12) 0.5766(4) 0.0334(18) Uani 0.43(6) 1 d . . P A 1
I16 I 0.4587(12) -0.1319(14) 0.5750(4) 0.0499(19) Uani 0.57(6) 1 d . . P A 2

loop_
_atom_site_aniso_label
_atom_site_aniso_U_11
_atom_site_aniso_U_22
_atom_site_aniso_U_33
_atom_site_aniso_U_23
_atom_site_aniso_U_13
_atom_site_aniso_U_12
Ta1 0.00860(12) 0.00684(13) 0.00920(14) -0.00001(11) -0.00025(9) 0.00008(10)
Ta2 0.00940(12) 0.00667(13) 0.01054(16) -0.00010(11) 0.00041(10) 0.00080(10)
Ta3 0.00990(13) 0.00652(14) 0.01058(16) 0.00017(11) 0.00042(10) -0.00093(10)
Ta4 0.01066(13) 0.00725(14) 0.01032(16) -0.00106(11) 0.00123(10) 0.00047(10)
Ta5 0.01042(13) 0.00707(14) 0.01065(16) 0.00078(11) 0.00123(10) -0.00039(10)
I1 0.0227(2) 0.0238(3) 0.0185(3) -0.0007(2) -0.01131(19) 0.0013(2)
I2 0.0122(2) 0.0122(2) 0.0114(2) -0.00069(17) -0.00089(16) -0.00041(16)
I3 0.0117(2) 0.0127(2) 0.0114(2) 0.00050(17) -0.00081(16) 0.00045(16)
I4 0.0198(2) 0.0188(2) 0.0105(3) -0.00023(19) 0.00098(18) 0.00044(18)
I5 0.01011(19) 0.0076(2) 0.0195(3) 0.00015(18) -0.00016(16) 0.00017(15)
I6 0.0245(2) 0.0209(3) 0.0110(3) 0.0014(2) -0.00010(18) -0.00255(19)
I7 0.01036(19) 0.0077(2) 0.0176(3) -0.00063(18) 0.00015(16) -0.00047(15)
I8 0.0115(2) 0.0228(3) 0.0246(3) -0.0049(2) -0.00223(18) 0.00243(18)
I9 0.0189(2) 0.0076(2) 0.0125(3) -0.00020(17) 0.00341(17) 0.00054(16)
I10 0.0115(2) 0.0222(3) 0.0239(3) 0.0035(2) -0.00178(18) -0.00266(18)
I11 0.0177(2) 0.0075(2) 0.0114(2) 0.00005(17) 0.00267(17) -0.00070(16)
O1 0.022(3) 0.023(3) 0.031(4) -0.002(3) 0.000(2) 0.000(2)
O2 0.025(3) 0.020(3) 0.028(4) -0.003(3) -0.003(2) 0.000(2)
O3 0.023(3) 0.029(3) 0.022(3) 0.002(3) -0.001(2) 0.000(2)
O4 0.026(3) 0.022(3) 0.028(4) -0.002(2) -0.007(2) 0.002(2)
Ta6 0.01488(14) 0.02396(17) 0.01766(17) -0.00011(13) -0.00284(12) -0.00102(12)
I13 0.0223(3) 0.0453(4) 0.0419(4) -0.0073(3) -0.0017(2) -0.0148(2)
I14 0.0256(2) 0.0321(3) 0.0193(3) 0.0000(2) -0.0010(2) 0.0082(2)
I15 0.0274(3) 0.0532(4) 0.0326(4) 0.0219(3) 0.0101(2) 0.0115(3)
I12 0.0485(4) 0.0505(4) 0.0379(4) -0.0247(3) -0.0256(3) 0.0232(3)
I16A 0.025(3) 0.047(3) 0.028(2) 0.0009(18) -0.0030(15) 0.0217(16)
I16 0.062(4) 0.051(3) 0.0374(15) -0.0015(15) -0.012(2) 0.032(3)

loop_
_atom_type_symbol
_atom_type_description
_atom_type_scat_dispersion_real
_atom_type_scat_dispersion_imag
_atom_type_scat_source
O O 0.0106 0.0060 'International Tables Vol C Tables 4.2.6.8 and 6.1.1.4'
I I -0.4742 1.8119 'International Tables Vol C Tables 4.2.6.8 and 6.1.1.4'
Ta Ta -0.7052 6.5227 'International Tables Vol C Tables 4.2.6.8 and 6.1.1.4'

loop_
_exptl_crystal_face_index_h
_exptl_crystal_face_index_k
_exptl_crystal_face_index_l
_exptl_crystal_face_perp_dist
25 0 2 0.0106
-25 -1 -2 0.0102
3 -19 3 0.0777
2 19 -3 0.0600
-1 1 43 0.0060
1 -1 -43 0.0050
-25 0 6 0.0106
-8 -10 34 0.0443
25 0 -2 0.0106

loop_
_geom_angle_atom_site_label_1
_geom_angle_atom_site_label_2
_geom_angle_atom_site_label_3
_geom_angle
_geom_angle_site_symmetry_1
_geom_angle_site_symmetry_3
_geom_angle_publ_flag
Ta3 Ta1 Ta2 85.062(10) . . ?
Ta3 Ta1 Ta4 74.929(10) . . ?
Ta4 Ta1 Ta2 130.570(12) . . ?
Ta5 Ta1 Ta2 74.997(10) . . ?
Ta5 Ta1 Ta3 131.333(12) . . ?
Ta5 Ta1 Ta4 85.173(11) . . ?
I1 Ta1 Ta2 115.253(16) . . ?
I1 Ta1 Ta3 115.497(16) . . ?
I1 Ta1 Ta4 114.167(15) . . ?
I1 Ta1 Ta5 113.166(15) . . ?
O1 Ta1 Ta2 42.46(15) . . ?
O1 Ta1 Ta3 42.60(15) . . ?
O1 Ta1 Ta4 105.50(16) . . ?
O1 Ta1 Ta5 105.85(16) . . ?
O1 Ta1 I1 125.43(17) . . ?
O1 Ta1 O2 84.2(2) . . ?
O1 Ta1 O3 111.0(2) . . ?
O1 Ta1 O4 84.0(2) . . ?
O2 Ta1 Ta2 126.13(14) . . ?
O2 Ta1 Ta3 42.23(14) . . ?
O2 Ta1 Ta4 42.52(16) . . ?
O2 Ta1 Ta5 126.62(16) . . ?
O2 Ta1 I1 100.49(15) . . ?
O3 Ta1 Ta2 105.10(15) . . ?
O3 Ta1 Ta3 105.39(15) . . ?
O3 Ta1 Ta4 42.54(16) . . ?
O3 Ta1 Ta5 42.64(16) . . ?
O3 Ta1 I1 123.54(14) . . ?
O3 Ta1 O2 84.4(2) . . ?
O3 Ta1 O4 84.5(2) . . ?
O4 Ta1 Ta2 42.09(14) . . ?
O4 Ta1 Ta3 126.12(14) . . ?
O4 Ta1 Ta4 126.50(17) . . ?
O4 Ta1 Ta5 42.61(16) . . ?
O4 Ta1 I1 99.81(15) . . ?
O4 Ta1 O2 159.7(2) . . ?
Ta1 Ta2 I3 89.139(12) . . ?
Ta1 Ta2 I5 136.832(14) . . ?
Ta1 Ta2 I7 140.120(14) . 8_755 ?
I3 Ta2 I7 85.758(15) . 8_755 ?
I4 Ta2 Ta1 95.742(14) . . ?
I4 Ta2 I3 173.780(17) . . ?
I4 Ta2 I5 95.794(16) . . ?
I4 Ta2 I7 88.024(16) . 8_755 ?
I5 Ta2 I3 83.173(15) . . ?
I5 Ta2 I7 81.723(13) . 8_755 ?
O1 Ta2 Ta1 46.25(15) . . ?
O1 Ta2 I3 91.34(18) . . ?
O1 Ta2 I4 94.82(18) . . ?
O1 Ta2 I5 91.38(15) . . ?
O1 Ta2 I7 172.78(16) . 8_755 ?
O4 Ta2 Ta1 47.89(16) . . ?
O4 Ta2 I3 78.74(18) . . ?
O4 Ta2 I4 101.70(18) . . ?
O4 Ta2 I5 161.37(18) . . ?
O4 Ta2 I7 92.42(16) . 8_755 ?
O4 Ta2 O1 93.5(2) . . ?
Ta1 Ta3 I2 88.552(12) . . ?
Ta1 Ta3 I5 142.521(14) . 8_765 ?
Ta1 Ta3 I7 134.178(14) . . ?
I5 Ta3 I2 86.175(15) 8_765 . ?
I6 Ta3 Ta1 95.329(14) . . ?
I6 Ta3 I2 174.330(17) . . ?
I6 Ta3 I5 88.234(16) . 8_765 ?
I6 Ta3 I7 97.006(16) . . ?
I7 Ta3 I2 83.144(14) . . ?
I7 Ta3 I5 81.897(13) . 8_765 ?
O1 Ta3 Ta1 46.36(15) . . ?
O1 Ta3 I2 89.91(18) . . ?
O1 Ta3 I5 169.99(16) . 8_765 ?
O1 Ta3 I6 95.76(18) . . ?
O1 Ta3 I7 88.50(15) . . ?
O2 Ta3 Ta1 48.45(16) . . ?
O2 Ta3 I2 78.80(18) . . ?
O2 Ta3 I5 94.19(16) . 8_765 ?
O2 Ta3 I6 100.70(18) . . ?
O2 Ta3 I7 161.75(18) . . ?
O2 Ta3 O1 94.1(2) . . ?
Ta1 Ta4 I2 88.330(12) . . ?
Ta1 Ta4 I9 135.985(15) . . ?
Ta1 Ta4 I11 139.093(15) . 3_656 ?
I8 Ta4 Ta1 96.848(15) . . ?
I8 Ta4 I2 174.381(18) . . ?
I8 Ta4 I9 93.593(16) . . ?
I8 Ta4 I11 90.629(16) . 3_656 ?
I9 Ta4 I2 84.121(14) . . ?
I9 Ta4 I11 83.120(15) . 3_656 ?
I11 Ta4 I2 84.010(14) 3_656 . ?
O2 Ta4 Ta1 48.36(16) . . ?
O2 Ta4 I2 78.42(15) . . ?
O2 Ta4 I8 103.41(15) . . ?
O2 Ta4 I9 162.02(16) . . ?
O2 Ta4 I11 90.77(16) . 3_656 ?
O2 Ta4 O3 94.1(2) . . ?
O3 Ta4 Ta1 46.55(17) . . ?
O3 Ta4 I2 89.76(15) . . ?
O3 Ta4 I8 95.38(15) . . ?
O3 Ta4 I9 90.01(17) . . ?
O3 Ta4 I11 171.15(17) . 3_656 ?
Ta1 Ta5 I3 88.810(12) . . ?
Ta1 Ta5 I9 139.984(15) . 3_646 ?
Ta1 Ta5 I11 135.204(14) . . ?
I9 Ta5 I3 85.108(14) 3_646 . ?
I10 Ta5 Ta1 95.997(15) . . ?
I10 Ta5 I3 174.464(18) . . ?
I10 Ta5 I9 89.438(16) . 3_646 ?
I10 Ta5 I11 95.036(16) . . ?
I11 Ta5 I3 83.399(14) . . ?
I11 Ta5 I9 83.289(15) . 3_646 ?
O3 Ta5 Ta1 46.69(17) . . ?
O3 Ta5 I3 90.12(15) . . ?
O3 Ta5 I9 171.46(17) . 3_646 ?
O3 Ta5 I10 95.17(15) . . ?
O3 Ta5 I11 89.14(17) . . ?
O4 Ta5 Ta1 48.05(16) . . ?
O4 Ta5 I3 77.91(15) . . ?
O4 Ta5 I9 92.09(16) . 3_646 ?
O4 Ta5 I10 103.29(15) . . ?
O4 Ta5 I11 161.07(15) . . ?
O4 Ta5 O3 93.8(2) . . ?
Ta3 I2 Ta4 72.962(12) . . ?
Ta2 I3 Ta5 73.152(13) . . ?
Ta2 I5 Ta3 97.802(14) . 8_755 ?
Ta3 I7 Ta2 97.993(14) . 8_765 ?
Ta4 I9 Ta5 96.559(16) . 3_656 ?
Ta5 I11 Ta4 97.030(16) . 3_646 ?
Ta2 O1 Ta1 91.3(2) . . ?
Ta2 O1 Ta3 177.6(3) . . ?
Ta3 O1 Ta1 91.0(2) . . ?
Ta3 O2 Ta1 89.3(2) . . ?
Ta3 O2 Ta4 128.9(3) . . ?
Ta4 O2 Ta1 89.1(2) . . ?
Ta4 O3 Ta1 90.9(2) . . ?
Ta5 O3 Ta1 90.7(2) . . ?
Ta5 O3 Ta4 178.1(3) . . ?
Ta2 O4 Ta1 90.0(2) . . ?
Ta2 O4 Ta5 129.3(3) . . ?
Ta5 O4 Ta1 89.3(2) . . ?
I13 Ta6 I14 92.50(2) . . ?
I13 Ta6 I15 116.09(2) . . ?
I13 Ta6 I12 111.49(3) . . ?
I13 Ta6 I16A 91.4(3) . . ?
I13 Ta6 I16 97.3(6) . . ?
I14 Ta6 I16 170.2(6) . . ?
I15 Ta6 I14 87.947(19) . . ?
I15 Ta6 I16A 88.6(3) . . ?
I15 Ta6 I16 87.3(3) . . ?
I12 Ta6 I14 89.94(2) . . ?
I12 Ta6 I15 132.42(3) . . ?
I12 Ta6 I16A 90.4(3) . . ?
I16A Ta6 I14 175.6(3) . . ?

loop_
_geom_bond_atom_site_label_1
_geom_bond_atom_site_label_2
_geom_bond_distance
_geom_bond_site_symmetry_2
_geom_bond_publ_flag
Ta1 Ta2 2.8766(4) . ?
Ta1 Ta3 2.8717(4) . ?
Ta1 Ta4 2.8757(4) . ?
Ta1 Ta5 2.8691(4) . ?
Ta1 I1 2.6212(5) . ?
Ta1 O1 2.078(5) . ?
Ta1 O2 2.149(5) . ?
Ta1 O3 2.088(6) . ?
Ta1 O4 2.134(6) . ?
Ta2 I3 2.9227(6) . ?
Ta2 I4 2.6608(6) . ?
Ta2 I5 2.9015(5) . ?
Ta2 I7 2.9257(5) 8_755 ?
Ta2 O1 1.942(5) . ?
Ta2 O4 1.928(5) . ?
Ta3 I2 2.9362(6) . ?
Ta3 I5 2.9247(5) 8_765 ?
Ta3 I6 2.6592(6) . ?
Ta3 I7 2.8922(5) . ?
Ta3 O1 1.944(5) . ?
Ta3 O2 1.930(5) . ?
Ta4 I2 2.9438(5) . ?
Ta4 I8 2.6520(5) . ?
Ta4 I9 2.8972(6) . ?
Ta4 I11 2.9080(5) 3_656 ?
Ta4 O2 1.944(6) . ?
Ta4 O3 1.945(6) . ?
Ta5 I3 2.9469(5) . ?
Ta5 I9 2.9137(5) 3_646 ?
Ta5 I10 2.6557(5) . ?
Ta5 I11 2.8816(6) . ?
Ta5 O3 1.944(6) . ?
Ta5 O4 1.943(6) . ?
Ta6 I13 2.6020(6) . ?
Ta6 I14 2.7037(6) . ?
Ta6 I15 2.6621(7) . ?
Ta6 I12 2.6300(7) . ?
Ta6 I16A 2.692(13) . ?
Ta6 I16 2.710(11) . ?

loop_
_exptl_oxdiff_crystal_face_indexfrac_h
_exptl_oxdiff_crystal_face_indexfrac_k
_exptl_oxdiff_crystal_face_indexfrac_l
_exptl_oxdiff_crystal_face_x
_exptl_oxdiff_crystal_face_y
_exptl_oxdiff_crystal_face_z
25.0041 -0.3988 2.3355 0.0745 -0.5168 0.8528
-24.9786 -1.0490 -2.1194 -0.0645 0.4506 -0.8904
2.6038 -18.7563 3.0064 0.1355 -0.9030 -0.4078
1.6049 18.8324 -2.6344 -0.1240 0.8225 0.5551
-0.6344 0.7635 42.8866 -0.9833 -0.1816 0.0090
0.6344 -0.7635 -42.8866 0.9833 0.1816 -0.0090
-24.8182 0.0819 5.7978 -0.2548 0.4558 -0.8528
-7.5818 -10.3335 33.5349 -0.6927 -0.4915 -0.5279
25.0175 -0.0283 -2.0978 0.1713 -0.4770 0.8620
